data_4085463
loop_
_publ_author_name
'Chu, Wan-Yi'
'Zhou, Xiaoyuan'
'Rauchfuss, Thomas B.'

_publ_section_title
;
 Cooperative Metal--Ligand Reactivity and Catalysis in Low-Spin Ferrous
 Alkoxides
;
_journal_issue 9
_journal_name_full Organometallics
_journal_page_first 1619
_journal_paper_doi 10.1021/om501152h
_journal_volume 34
_journal_year 2015
_chemical_formula_sum 'C43 H38 Cl2 F6 Fe O12 P2 S2'
_chemical_formula_weight 1113.54
_chemical_name_systematic
; 
? 
;
_space_group_crystal_system monoclinic
_space_group_IT_number 15
_space_group_name_Hall '-C 2yc'
_space_group_name_H-M_alt 'C 1 2/c 1'
_symmetry_space_group_name_Hall '-C 2yc'
_symmetry_space_group_name_H-M 'C 1 2/c 1'
_atom_sites_solution_hydrogens mixed
_audit_creation_method SHELXL-2014
_audit_update_record
; 
? 
;
_cell_angle_alpha 90
_cell_angle_beta 90.340(3)
_cell_angle_gamma 90
_cell_formula_units_Z 8
_cell_length_a 43.471(3)
_cell_length_b 11.9162(6)
_cell_length_c 17.6349(11)
_cell_measurement_reflns_used 9892
_cell_measurement_temperature 102(2)
_cell_measurement_theta_max 25.36
_cell_measurement_theta_min 2.31
_cell_volume 9134.9(10)
_computing_cell_refinement 'SAINT V8.34A (Bruker, 2005)'
_computing_data_collection 'APEX2 V2013.10-0 (Bruker, 2013)'
_computing_data_reduction
; 
SAINT V8.34A, XPREP v2013/3, SADABS V2012/1, TWINABS V2012/1 
(Bruker, 2012 & 2013) 
;
_computing_molecular_graphics
; 
? 
;
_computing_publication_material 'XCIF V2013-1 (Bruker, 2013)'
_computing_structure_refinement 'SHELX-2013-4 (Sheldrick, 2013)'
_computing_structure_solution 'SHELX-2013-4 (Sheldrick, 2013)'
_diffrn_ambient_temperature 102(2)
_diffrn_measured_fraction_theta_full 0.999
_diffrn_measured_fraction_theta_max 0.999
_diffrn_measurement_device 'kappa diffractometer'
_diffrn_measurement_device_type 'Bruker D8 Venture/Photon 100'
_diffrn_measurement_method 'profile data from \f and \w scans'
_diffrn_radiation_monochromator 'multilayer mirrors'
_diffrn_radiation_source 'microfocus sealed X-ray tube'
_diffrn_radiation_type MoK\a
_diffrn_radiation_wavelength 0.71073
_diffrn_radiation_wavelength_id cd31msa_sq
_diffrn_reflns_av_R_equivalents 0.0573
_diffrn_reflns_av_unetI/netI 0.0394
_diffrn_reflns_Laue_measured_fraction_full 0.999
_diffrn_reflns_Laue_measured_fraction_max 0.999
_diffrn_reflns_limit_h_max 52
_diffrn_reflns_limit_h_min -52
_diffrn_reflns_limit_k_max 14
_diffrn_reflns_limit_k_min -14
_diffrn_reflns_limit_l_max 21
_diffrn_reflns_limit_l_min -21
_diffrn_reflns_number 44247
_diffrn_reflns_point_group_measured_fraction_full 0.999
_diffrn_reflns_point_group_measured_fraction_max 0.999
_diffrn_reflns_theta_full 25.242
_diffrn_reflns_theta_max 25.385
_diffrn_reflns_theta_min 2.213
_diffrn_source 'microfocus sealed X-ray tube'
_exptl_absorpt_coefficient_mu 0.696
_exptl_absorpt_correction_T_max 0.99972
_exptl_absorpt_correction_T_min 0.99916
_exptl_absorpt_correction_type integration
_exptl_absorpt_process_details 'SHELXTL/XPREP V2013/3 (Bruker, 2013)'
_exptl_crystal_colour orange
_exptl_crystal_density_diffrn 1.619
_exptl_crystal_description plate
_exptl_crystal_F_000 4544
_exptl_crystal_id cd31msa_sq
_exptl_crystal_preparation
; 
The data crystal was mounted using oil (Parantone-N, Exxon) to a 
0.3 mm cryo-loop (Hampton Research) with the (-2 3 -1) scattering 
planes roughly normal to the spindle axis. 
;
_exptl_crystal_size_max 0.172
_exptl_crystal_size_mid 0.128
_exptl_crystal_size_min 0.05
_platon_squeeze_details
; 
The disordered model suggest that there were 2 additional water molecules in the 
asymmetric unit. This accounts for 16 additional water molecules in the unit 
cell. The number of electrons "squeezed" from the model is consistent with 
that predicted from the disordered model. 
 
TITL cd31msa in C2/c 
CELL   43.4710   11.9162   17.6349     90.00     90.34     90.00 
SPGR C2/c 
C101 0.993 0.219 0.816 !      14.80 eA-3 
C102 0.511 0.480 0.219 !      12.67 eA-3 
C103 1.000 0.219 0.749 !       1.99 eA-3 
Q104 0.508 0.353 0.873 !       0.84 eA-3 
Q105 0.137 0.374 0.484 !       0.83 eA-3 
Q106 0.642 0.326 0.842 !       0.83 eA-3 
C107 1.000 0.109 0.748 !       0.82 eA-3 
C108 0.485 0.441 0.201 !       0.82 eA-3 
Q109 0.243 0.258 0.497 !       0.81 eA-3 
Q110 0.738 0.175-0.001 !       0.81 eA-3 
Q111 0.747 0.350 0.968 !       0.78 eA-3 
Q112 0.187 0.466 0.248 !       0.75 eA-3 
Q113 0.735 0.381 0.637 !       0.74 eA-3 
Q114 0.176 0.100 0.653 !       0.70 eA-3 
Q115 0.806 0.101 0.464 !       0.69 eA-3 
Q116 0.585 0.017 0.809 !       0.69 eA-3 
Q117 0.430 0.213 0.737 !       0.68 eA-3 
Q118 0.700 0.346 0.826 !       0.67 eA-3 
Q119 0.078 0.065 0.140 !       0.66 eA-3 
Q120 0.804 0.071 0.699 !       0.66 eA-3 
Q121 0.871 0.230 0.176 !       0.66 eA-3 
Q122 0.875 0.376 0.112 !       0.65 eA-3 
Q123 0.533 0.438 0.200 !       0.64 eA-3 
Q124 0.101 0.431 0.489 !       0.64 eA-3 
Q125 0.956 0.473 0.265 !       0.64 eA-3 
Q126 0.157 0.490 0.347 !       0.64 eA-3 
Q127 0.672 0.075 0.781 !       0.62 eA-3 
Q128 0.860 0.371 0.161 !       0.61 eA-3 
Q129 0.533 0.502 0.705 !       0.60 eA-3 
Q130 0.195 0.429 0.807 !       0.60 eA-3 
Q131 1.000 0.235 0.342 !       0.60 eA-3 
Q132 0.874 0.302 0.147 !       0.60 eA-3 
Q133 0.077 0.052 0.097 !       0.60 eA-3 
Q134 0.242 0.478 0.984 !       0.59 eA-3 
Q135 0.414 0.300 0.759 !       0.59 eA-3 
Q136 0.617 0.457 0.295 !       0.59 eA-3 
Q137 0.327 0.419 0.221 !       0.59 eA-3 
Q138 0.817 0.354 0.434 !       0.59 eA-3 
Q139 0.871 0.052 0.203 !       0.59 eA-3 
C140 0.512 0.505 0.657 !       0.59 eA-3 
Q141 0.429 0.303 0.645 !       0.58 eA-3 
Q142 0.415 0.379 0.382 !       0.58 eA-3 
Q143 0.104 0.446 0.567 !       0.58 eA-3 
Q144 0.719 0.321 0.670 !       0.58 eA-3 
Q145 0.332 0.318 0.920 !       0.57 eA-3 
Q146 0.284 0.393 0.251 !       0.57 eA-3 
Q147 0.937 0.141 0.580 !       0.56 eA-3 
Q148 0.618 0.118 0.920 !       0.55 eA-3 
Q149 0.989 0.293 0.989 !       0.55 eA-3 
Q150 0.827 0.497 0.264 !       0.55 eA-3 
C151 0.988 0.153 0.700 !       0.54 eA-3 
Q152 0.891 0.348 0.178 !       0.54 eA-3 
Q153 0.961 0.372 0.271 !       0.54 eA-3 
Q154 0.164 0.455 0.888 !       0.54 eA-3 
Q155 0.984 0.079 0.276 !       0.54 eA-3 
Q156 0.558 0.117 0.784 !       0.54 eA-3 
Q157 0.608 0.501 0.184 !       0.53 eA-3 
Q158 0.515 0.368 0.136 !       0.53 eA-3 
Q159 0.618 0.295 0.845 !       0.53 eA-3 
Q160 0.125 0.212 0.855 !       0.53 eA-3 
Q161 0.504 0.167 0.190 !       0.52 eA-3 
Q162 0.723 0.344 0.204 !       0.52 eA-3 
Q163 0.581 0.124 0.776 !       0.52 eA-3 
Q164 0.140 0.068 0.500 !       0.51 eA-3 
Q165 0.673 0.315 0.641 !       0.51 eA-3 
Q166 0.558 0.301 0.921 !       0.51 eA-3 
Q167 0.644 0.332 0.653 !       0.51 eA-3 
Q168 0.371 0.452 0.202 !       0.51 eA-3 
Q169 0.125 0.188 0.238 !       0.51 eA-3 
Q170 0.703 0.291 0.595 !       0.51 eA-3 
Q171 0.137 0.142 0.299 !       0.51 eA-3 
Q172 0.527 0.135 0.032 !       0.50 eA-3 
Q173 0.294 0.038 0.451 !       0.50 eA-3 
;
_refine_diff_density_max 0.793
_refine_diff_density_min -1.288
_refine_diff_density_rms 0.100
_refine_ls_extinction_method none
_refine_ls_goodness_of_fit_ref 1.025
_refine_ls_hydrogen_treatment mixed
_refine_ls_matrix_type full
_refine_ls_number_parameters 674
_refine_ls_number_reflns 8406
_refine_ls_number_restraints 219
_refine_ls_restrained_S_all 1.016
_refine_ls_R_factor_all 0.0664
_refine_ls_R_factor_gt 0.0502
_refine_ls_shift/su_max 0.001
_refine_ls_shift/su_mean 0.000
_refine_ls_structure_factor_coef Fsqd
_refine_ls_weighting_details 'w=1/[\s^2^(Fo^2^)+(0.0726P)^2^+55.2882P] where P=(Fo^2^+2Fc^2^)/3'
_refine_ls_weighting_scheme calc
_refine_ls_wR_factor_gt 0.1358
_refine_ls_wR_factor_ref 0.1456
_reflns_Friedel_coverage 0.000
_reflns_number_gt 6773
_reflns_number_total 8406
_reflns_threshold_expression 'I > 2\s(I)'
_cod_data_source_file om501152h_si_001.cif
_cod_data_source_block Fe[P2(OH)2](CO)2(OTf)2
_cod_depositor_comments 'Adding full bibliography for 4085461--4085465.cif.'
_cod_original_cell_volume 9134.9(9)
_cod_database_code 4085463
_shelx_space_group_comment
; 
The symmetry employed for this shelxl refinement is uniquely defined 
by the following loop, which should always be used as a source of 
symmetry information in preference to the above space-group names. 
They are only intended as comments. 
;
_shelx_estimated_absorpt_t_min 0.890
_shelx_estimated_absorpt_t_max 0.966
_shelxl_version_number 2014-3
_platon_squeeze_void_probe_radius 1.20

loop_
_space_group_symop_operation_xyz
'x, y, z'
'-x, y, -z+1/2'
'x+1/2, y+1/2, z'
'-x+1/2, y+1/2, -z+1/2'
'-x, -y, -z'
'x, -y, z-1/2'
'-x+1/2, -y+1/2, -z'
'x+1/2, -y+1/2, z-1/2'

loop_
_atom_site_label
_atom_site_type_symbol
_atom_site_fract_x
_atom_site_fract_y
_atom_site_fract_z
_atom_site_U_iso_or_equiv
_atom_site_adp_type
_atom_site_occupancy
_atom_site_site_symmetry_order
_atom_site_calc_flag
_atom_site_refinement_flags_posn
_atom_site_refinement_flags_adp
_atom_site_refinement_flags_occupancy
_atom_site_disorder_assembly
_atom_site_disorder_group
Fe1 Fe 0.37226(2) 0.32934(4) 0.67773(3) 0.01168(14) Uani 1 1 d . . . . .
P1 P 0.37419(2) 0.51010(8) 0.72206(5) 0.0137(2) Uani 1 1 d . . . . .
P2 P 0.37658(2) 0.14351(7) 0.64534(5) 0.0115(2) Uani 1 1 d . . . . .
O1 O 0.30533(6) 0.3137(2) 0.67900(16) 0.0226(6) Uani 1 1 d . . . . .
O2 O 0.36922(7) 0.4141(2) 0.52232(15) 0.0277(7) Uani 1 1 d . . . . .
O3 O 0.37785(5) 0.2804(2) 0.78497(14) 0.0141(5) Uani 1 1 d D . . . .
H3 H 0.3651(8) 0.296(4) 0.8161(19) 0.021 Uiso 1 1 d D U . . .
O4 O 0.41782(5) 0.3321(2) 0.68290(14) 0.0135(5) Uani 1 1 d D . . . .
H4 H 0.4280(8) 0.317(4) 0.6457(17) 0.020 Uiso 1 1 d D U . . .
C1 C 0.33129(9) 0.3205(3) 0.6792(2) 0.0152(7) Uani 1 1 d . . . . .
C2 C 0.37061(8) 0.3794(3) 0.5825(2) 0.0179(8) Uani 1 1 d . . . . .
C3 C 0.40847(8) 0.3034(3) 0.8127(2) 0.0156(7) Uani 1 1 d . . . . .
H3A H 0.4128 0.2526 0.8566 0.019 Uiso 1 1 calc R U . . .
C4 C 0.42987(8) 0.2711(3) 0.7476(2) 0.0140(7) Uani 1 1 d . . . . .
H4A H 0.4510 0.2992 0.7594 0.017 Uiso 1 1 calc R U . . .
C5 C 0.43129(8) 0.1460(3) 0.73542(19) 0.0138(7) Uani 1 1 d . . . . .
C6 C 0.45579(8) 0.0907(3) 0.7708(2) 0.0177(8) Uani 1 1 d . . . . .
H6 H 0.4707 0.1329 0.7980 0.021 Uiso 1 1 calc R U . . .
C7 C 0.45859(9) -0.0247(3) 0.7669(2) 0.0199(8) Uani 1 1 d . . . . .
H7 H 0.4753 -0.0610 0.7917 0.024 Uiso 1 1 calc R U . . .
C8 C 0.43714(8) -0.0876(3) 0.7270(2) 0.0188(8) Uani 1 1 d . . . . .
H8 H 0.4390 -0.1669 0.7245 0.023 Uiso 1 1 calc R U . . .
C9 C 0.41290(8) -0.0337(3) 0.6908(2) 0.0162(8) Uani 1 1 d . . . . .
H9 H 0.3983 -0.0768 0.6630 0.019 Uiso 1 1 calc R U . . .
C10 C 0.40957(8) 0.0826(3) 0.69428(19) 0.0136(7) Uani 1 1 d . . . . .
C11 C 0.38148(8) 0.1160(3) 0.54479(19) 0.0136(7) Uani 1 1 d . . . . .
C12 C 0.40719(8) 0.0631(3) 0.5153(2) 0.0169(8) Uani 1 1 d . . . . .
H12 H 0.4237 0.0423 0.5477 0.020 Uiso 1 1 calc R U . . .
C13 C 0.40866(9) 0.0407(3) 0.4385(2) 0.0226(9) Uani 1 1 d . . . . .
H13 H 0.4263 0.0046 0.4184 0.027 Uiso 1 1 calc R U . . .
C14 C 0.38468(10) 0.0705(3) 0.3906(2) 0.0253(9) Uani 1 1 d . . . . .
H14 H 0.3857 0.0536 0.3381 0.030 Uiso 1 1 calc R U . . .
C15 C 0.35922(10) 0.1249(3) 0.4194(2) 0.0246(9) Uani 1 1 d . . . . .
H15 H 0.3428 0.1462 0.3866 0.029 Uiso 1 1 calc R U . . .
C16 C 0.35766(9) 0.1483(3) 0.4959(2) 0.0180(8) Uani 1 1 d . . . . .
H16 H 0.3403 0.1866 0.5155 0.022 Uiso 1 1 calc R U . . .
C17 C 0.34478(8) 0.0524(3) 0.6728(2) 0.0139(7) Uani 1 1 d . . . . .
C18 C 0.33252(9) 0.0649(3) 0.7451(2) 0.0189(8) Uani 1 1 d . . . . .
H18 H 0.3407 0.1199 0.7786 0.023 Uiso 1 1 calc R U . . .
C19 C 0.30853(9) -0.0024(3) 0.7681(2) 0.0244(9) Uani 1 1 d . . . . .
H19 H 0.3001 0.0069 0.8173 0.029 Uiso 1 1 calc R U . . .
C20 C 0.29671(9) -0.0832(3) 0.7202(2) 0.0269(9) Uani 1 1 d . . . . .
H20 H 0.2800 -0.1285 0.7360 0.032 Uiso 1 1 calc R U . . .
C21 C 0.30927(10) -0.0982(3) 0.6489(2) 0.0260(9) Uani 1 1 d . . . . .
H21 H 0.3015 -0.1553 0.6165 0.031 Uiso 1 1 calc R U . . .
C22 C 0.33312(9) -0.0301(3) 0.6249(2) 0.0196(8) Uani 1 1 d . . . . .
H22 H 0.3415 -0.0397 0.5756 0.023 Uiso 1 1 calc R U . . .
C23 C 0.41274(8) 0.4238(3) 0.8386(2) 0.0170(8) Uani 1 1 d . . . . .
C24 C 0.43269(9) 0.4396(4) 0.8999(2) 0.0256(9) Uani 1 1 d . . . . .
H24 H 0.4424 0.3764 0.9225 0.031 Uiso 1 1 calc R U . . .
C25 C 0.43853(11) 0.5448(4) 0.9280(3) 0.0375(12) Uani 1 1 d . . . . .
H25 H 0.4521 0.5535 0.9699 0.045 Uiso 1 1 calc R U . . .
C26 C 0.42492(10) 0.6379(4) 0.8960(3) 0.0363(12) Uani 1 1 d . . . . .
H26 H 0.4287 0.7103 0.9165 0.044 Uiso 1 1 calc R U . . .
C27 C 0.40549(9) 0.6250(4) 0.8333(2) 0.0246(9) Uani 1 1 d . . . . .
H27 H 0.3965 0.6891 0.8100 0.030 Uiso 1 1 calc R U . . .
C28 C 0.39916(8) 0.5172(3) 0.8046(2) 0.0183(8) Uani 1 1 d . . . . .
C29 C 0.33727(8) 0.5677(3) 0.7496(2) 0.0163(8) Uani 1 1 d . . . . .
C30 C 0.33070(9) 0.5943(3) 0.8245(2) 0.0218(8) Uani 1 1 d . . . . .
H30 H 0.3462 0.5865 0.8625 0.026 Uiso 1 1 calc R U . . .
C31 C 0.30162(10) 0.6321(4) 0.8439(3) 0.0299(10) Uani 1 1 d . . . . .
H31 H 0.2973 0.6514 0.8950 0.036 Uiso 1 1 calc R U . . .
C32 C 0.27894(9) 0.6418(4) 0.7895(3) 0.0295(10) Uani 1 1 d . . . . .
H32 H 0.2590 0.6675 0.8033 0.035 Uiso 1 1 calc R U . . .
C33 C 0.28506(9) 0.6144(3) 0.7150(3) 0.0275(9) Uani 1 1 d . . . . .
H33 H 0.2693 0.6212 0.6777 0.033 Uiso 1 1 calc R U . . .
C34 C 0.31404(9) 0.5771(3) 0.6944(2) 0.0207(8) Uani 1 1 d . . . . .
H34 H 0.3182 0.5581 0.6431 0.025 Uiso 1 1 calc R U . . .
C35 C 0.39215(9) 0.6075(3) 0.6559(2) 0.0190(8) Uani 1 1 d . . . . .
C36 C 0.42368(10) 0.5959(4) 0.6438(3) 0.0285(10) Uani 1 1 d . . . . .
H36 H 0.4352 0.5414 0.6713 0.034 Uiso 1 1 calc R U . . .
C37 C 0.43820(12) 0.6645(4) 0.5911(3) 0.0427(13) Uani 1 1 d . . . . .
H37 H 0.4597 0.6577 0.5831 0.051 Uiso 1 1 calc R U . . .
C38 C 0.42130(13) 0.7428(4) 0.5505(3) 0.0426(13) Uani 1 1 d . . . . .
H38 H 0.4314 0.7901 0.5152 0.051 Uiso 1 1 calc R U . . .
C39 C 0.39020(12) 0.7527(4) 0.5608(3) 0.0363(11) Uani 1 1 d . . . . .
H39 H 0.3787 0.8050 0.5315 0.044 Uiso 1 1 calc R U . . .
C40 C 0.37548(10) 0.6856(3) 0.6143(2) 0.0244(9) Uani 1 1 d . . . . .
H40 H 0.3540 0.6934 0.6222 0.029 Uiso 1 1 calc R U . . .
S1 S 0.48494(2) 0.28366(8) 0.57665(5) 0.0198(2) Uani 1 1 d . . . . .
F1 F 0.48022(6) 0.0652(2) 0.58886(15) 0.0326(6) Uani 1 1 d . . . . .
F2 F 0.48225(6) 0.1256(2) 0.47416(14) 0.0387(6) Uani 1 1 d . . . . .
F3 F 0.52315(6) 0.1227(2) 0.54315(16) 0.0377(6) Uani 1 1 d . . . . .
O5 O 0.45128(6) 0.2886(2) 0.57055(14) 0.0205(6) Uani 1 1 d . . . . .
O6 O 0.49611(7) 0.2842(3) 0.65297(16) 0.0299(7) Uani 1 1 d . . . . .
O7 O 0.50053(6) 0.3533(2) 0.52378(17) 0.0288(7) Uani 1 1 d . . . . .
C41 C 0.49277(9) 0.1413(4) 0.5444(2) 0.0245(9) Uani 1 1 d . . . . .
S2 S 0.32079(17) 0.2751(6) 0.9360(3) 0.0252(11) Uani 0.66(3) 1 d D U P A 1
F4 F 0.2728(2) 0.3907(8) 0.8902(10) 0.048(2) Uani 0.66(3) 1 d D U P A 1
F5 F 0.2624(2) 0.2237(12) 0.9281(7) 0.040(2) Uani 0.66(3) 1 d D U P A 1
F6 F 0.2838(3) 0.2493(13) 0.8203(5) 0.042(3) Uani 0.66(3) 1 d D U P A 1
O8 O 0.3274(3) 0.1576(8) 0.9340(7) 0.033(2) Uani 0.66(3) 1 d D U P A 1
O9 O 0.3160(2) 0.3247(12) 1.0093(5) 0.038(2) Uani 0.66(3) 1 d D U P A 1
O10 O 0.3398(2) 0.3429(11) 0.8858(7) 0.022(2) Uani 0.66(3) 1 d D U P A 1
C42 C 0.2831(2) 0.2860(8) 0.8909(5) 0.0302(18) Uani 0.66(3) 1 d D U P A 1
S2A S 0.3174(3) 0.2895(14) 0.9371(7) 0.031(2) Uani 0.34(3) 1 d D U P A 2
F4A F 0.2738(5) 0.3940(15) 0.8626(14) 0.044(4) Uani 0.34(3) 1 d D U P A 2
F5A F 0.2583(4) 0.254(2) 0.9296(14) 0.038(4) Uani 0.34(3) 1 d D U P A 2
F6A F 0.2822(6) 0.225(2) 0.8253(11) 0.035(4) Uani 0.34(3) 1 d D U P A 2
O8A O 0.3224(5) 0.1734(16) 0.9531(14) 0.032(4) Uani 0.34(3) 1 d D U P A 2
O9A O 0.3121(5) 0.369(3) 0.9970(11) 0.048(4) Uani 0.34(3) 1 d D U P A 2
O10A O 0.3382(5) 0.333(2) 0.8789(12) 0.030(5) Uani 0.34(3) 1 d D U P A 2
C42A C 0.2809(4) 0.2912(14) 0.8854(9) 0.031(3) Uani 0.34(3) 1 d D U P A 2
C43 C 0.22876(15) 0.4658(5) 0.5074(3) 0.0543(15) Uani 1 1 d . . . . .
H43A H 0.2398 0.5251 0.4793 0.065 Uiso 1 1 calc R U . . .
H43B H 0.2084 0.4959 0.5218 0.065 Uiso 1 1 calc R U . . .
Cl1 Cl 0.24921(4) 0.43169(14) 0.58793(9) 0.0638(4) Uani 1 1 d . . . . .
Cl2 Cl 0.22359(3) 0.34738(13) 0.44757(8) 0.0527(4) Uani 1 1 d . . . . .

loop_
_atom_site_aniso_label
_atom_site_aniso_U_11
_atom_site_aniso_U_22
_atom_site_aniso_U_33
_atom_site_aniso_U_23
_atom_site_aniso_U_13
_atom_site_aniso_U_12
Fe1 0.0115(3) 0.0137(3) 0.0099(3) -0.00283(19) -0.00060(19) 0.0007(2)
P1 0.0128(4) 0.0142(5) 0.0141(5) -0.0039(4) 0.0008(4) -0.0002(4)
P2 0.0118(4) 0.0131(4) 0.0097(4) -0.0027(3) -0.0013(3) 0.0007(3)
O1 0.0138(14) 0.0239(15) 0.0301(16) -0.0004(12) -0.0013(11) 0.0011(11)
O2 0.0438(18) 0.0239(15) 0.0153(15) 0.0023(12) -0.0044(13) 0.0000(13)
O3 0.0112(12) 0.0207(13) 0.0103(12) -0.0028(10) 0.0022(10) -0.0006(10)
O4 0.0133(12) 0.0171(13) 0.0100(12) -0.0005(10) 0.0027(10) 0.0010(10)
C1 0.022(2) 0.0119(17) 0.0118(17) -0.0012(14) -0.0018(14) 0.0014(15)
C2 0.0154(18) 0.0169(18) 0.021(2) -0.0062(16) -0.0021(15) 0.0007(15)
C3 0.0148(17) 0.0204(19) 0.0116(17) -0.0027(15) -0.0023(14) 0.0003(15)
C4 0.0125(17) 0.0167(18) 0.0128(18) -0.0020(14) -0.0017(14) -0.0002(14)
C5 0.0125(17) 0.0191(19) 0.0099(17) -0.0020(14) 0.0027(14) -0.0004(14)
C6 0.0145(18) 0.026(2) 0.0121(18) 0.0012(15) -0.0014(14) -0.0001(15)
C7 0.0164(18) 0.027(2) 0.0163(19) 0.0050(16) 0.0023(15) 0.0042(16)
C8 0.0202(19) 0.0173(19) 0.0189(19) 0.0041(15) 0.0011(15) 0.0035(15)
C9 0.0179(18) 0.0168(18) 0.0138(18) -0.0022(14) 0.0029(14) 0.0001(15)
C10 0.0127(17) 0.0191(19) 0.0089(16) 0.0002(14) 0.0020(13) 0.0024(14)
C11 0.0172(17) 0.0130(17) 0.0104(17) -0.0023(14) -0.0020(14) -0.0033(14)
C12 0.0155(18) 0.0183(19) 0.0169(19) -0.0017(15) 0.0013(15) -0.0023(15)
C13 0.025(2) 0.024(2) 0.019(2) -0.0073(16) 0.0071(16) -0.0024(17)
C14 0.038(2) 0.028(2) 0.0101(18) -0.0053(16) 0.0042(17) -0.0103(18)
C15 0.031(2) 0.025(2) 0.018(2) 0.0006(17) -0.0086(17) -0.0067(18)
C16 0.0199(19) 0.0190(19) 0.0152(18) -0.0024(15) -0.0025(15) -0.0005(15)
C17 0.0128(17) 0.0122(17) 0.0168(18) 0.0012(14) -0.0014(14) 0.0018(14)
C18 0.0221(19) 0.0176(19) 0.0171(19) -0.0003(15) 0.0008(15) -0.0012(15)
C19 0.026(2) 0.025(2) 0.022(2) 0.0039(17) 0.0062(17) -0.0015(17)
C20 0.023(2) 0.021(2) 0.037(2) 0.0062(18) 0.0026(18) -0.0057(17)
C21 0.029(2) 0.019(2) 0.030(2) -0.0001(18) -0.0023(18) -0.0064(17)
C22 0.0224(19) 0.0172(19) 0.0191(19) -0.0042(15) -0.0001(16) -0.0004(16)
C23 0.0137(17) 0.022(2) 0.0152(18) -0.0083(15) 0.0028(14) 0.0012(15)
C24 0.023(2) 0.034(2) 0.019(2) -0.0132(18) -0.0066(16) 0.0070(18)
C25 0.035(2) 0.042(3) 0.036(3) -0.026(2) -0.020(2) 0.011(2)
C26 0.032(2) 0.034(2) 0.043(3) -0.029(2) -0.015(2) 0.006(2)
C27 0.0188(19) 0.026(2) 0.029(2) -0.0133(18) -0.0037(17) 0.0033(17)
C28 0.0137(17) 0.024(2) 0.0173(19) -0.0102(16) 0.0003(14) -0.0011(15)
C29 0.0161(18) 0.0106(17) 0.022(2) -0.0006(15) 0.0028(15) -0.0005(14)
C30 0.021(2) 0.022(2) 0.023(2) 0.0011(16) 0.0035(16) 0.0020(16)
C31 0.031(2) 0.030(2) 0.029(2) -0.0013(19) 0.0143(19) 0.0044(19)
C32 0.018(2) 0.025(2) 0.046(3) 0.0052(19) 0.0115(19) 0.0061(17)
C33 0.020(2) 0.020(2) 0.043(3) 0.0045(19) -0.0042(18) 0.0026(17)
C34 0.022(2) 0.0130(18) 0.027(2) 0.0003(16) -0.0013(16) 0.0017(15)
C35 0.025(2) 0.0152(18) 0.0167(19) -0.0087(15) 0.0058(15) -0.0070(16)
C36 0.026(2) 0.023(2) 0.036(2) -0.0081(19) 0.0130(18) -0.0042(17)
C37 0.038(3) 0.030(3) 0.061(3) -0.014(2) 0.031(3) -0.012(2)
C38 0.063(3) 0.016(2) 0.050(3) -0.005(2) 0.036(3) -0.010(2)
C39 0.061(3) 0.016(2) 0.032(3) -0.0030(18) 0.016(2) -0.007(2)
C40 0.033(2) 0.0152(19) 0.025(2) -0.0035(16) 0.0065(18) -0.0048(17)
S1 0.0173(5) 0.0235(5) 0.0186(5) 0.0036(4) 0.0000(4) 0.0035(4)
F1 0.0313(13) 0.0253(13) 0.0414(15) 0.0061(11) 0.0085(11) 0.0029(11)
F2 0.0416(15) 0.0459(16) 0.0285(14) -0.0077(12) 0.0053(12) 0.0086(13)
F3 0.0218(12) 0.0365(15) 0.0548(17) 0.0035(13) 0.0100(12) 0.0100(11)
O5 0.0179(13) 0.0288(15) 0.0148(13) 0.0003(11) 0.0012(11) 0.0036(11)
O6 0.0286(16) 0.0362(17) 0.0249(16) -0.0004(13) -0.0078(13) 0.0036(13)
O7 0.0239(15) 0.0307(16) 0.0320(17) 0.0091(13) 0.0021(13) -0.0014(12)
C41 0.0183(19) 0.028(2) 0.027(2) -0.0011(18) 0.0013(17) 0.0033(17)
S2 0.0186(16) 0.041(2) 0.0166(15) -0.0091(14) 0.0032(11) -0.0026(13)
F4 0.030(3) 0.043(3) 0.071(7) 0.000(4) 0.002(4) 0.010(2)
F5 0.026(3) 0.057(6) 0.038(3) -0.009(4) 0.011(3) -0.016(3)
F6 0.033(4) 0.069(7) 0.023(3) -0.002(3) -0.001(3) -0.013(4)
O8 0.035(4) 0.034(3) 0.029(4) 0.005(3) 0.014(3) 0.003(3)
O9 0.034(3) 0.063(6) 0.017(3) -0.011(3) 0.005(2) -0.011(4)
O10 0.016(3) 0.023(4) 0.027(4) -0.010(3) 0.008(3) -0.006(3)
C42 0.022(3) 0.038(3) 0.031(3) -0.006(3) 0.006(3) -0.006(3)
S2A 0.020(3) 0.045(4) 0.029(3) 0.011(3) 0.009(2) -0.003(3)
F4A 0.031(5) 0.049(6) 0.052(9) 0.006(6) -0.005(6) 0.003(5)
F5A 0.021(5) 0.054(9) 0.039(6) -0.005(6) 0.015(4) -0.006(6)
F6A 0.033(6) 0.035(7) 0.036(7) -0.016(5) 0.011(5) -0.016(5)
O8A 0.032(7) 0.029(7) 0.034(8) 0.018(6) 0.012(6) 0.002(5)
O9A 0.035(7) 0.082(10) 0.028(7) -0.018(7) 0.014(5) -0.016(8)
O10A 0.031(8) 0.030(8) 0.028(8) 0.000(7) 0.012(7) -0.001(7)
C42A 0.015(5) 0.041(6) 0.037(6) -0.009(5) 0.000(5) -0.007(5)
C43 0.072(4) 0.039(3) 0.052(3) -0.012(3) -0.003(3) 0.008(3)
Cl1 0.0714(10) 0.0635(10) 0.0563(9) -0.0159(7) -0.0178(8) 0.0222(8)
Cl2 0.0434(7) 0.0591(9) 0.0557(8) -0.0185(7) -0.0067(6) 0.0119(6)

loop_
_atom_type_symbol
_atom_type_description
_atom_type_scat_dispersion_real
_atom_type_scat_dispersion_imag
_atom_type_scat_source
C C 0.0033 0.0016 'International Tables Vol C Tables 4.2.6.8 and 6.1.1.4'
H H 0.0000 0.0000 'International Tables Vol C Tables 4.2.6.8 and 6.1.1.4'
O O 0.0106 0.0060 'International Tables Vol C Tables 4.2.6.8 and 6.1.1.4'
F F 0.0171 0.0103 'International Tables Vol C Tables 4.2.6.8 and 6.1.1.4'
P P 0.1023 0.0942 'International Tables Vol C Tables 4.2.6.8 and 6.1.1.4'
S S 0.1246 0.1234 'International Tables Vol C Tables 4.2.6.8 and 6.1.1.4'
Cl Cl 0.1484 0.1585 'International Tables Vol C Tables 4.2.6.8 and 6.1.1.4'
Fe Fe 0.3463 0.8444 'International Tables Vol C Tables 4.2.6.8 and 6.1.1.4'

loop_
_exptl_crystal_face_index_h
_exptl_crystal_face_index_k
_exptl_crystal_face_index_l
_exptl_crystal_face_perp_dist
1.00 0.00 0.00 0.0240
-1.00 0.00 0.00 0.0250
0.00 1.00 0.00 0.0270
0.00 -1.00 0.00 0.0640
0.00 0.00 1.00 0.0710
0.00 0.00 -1.00 0.0860
1.00 -2.00 -2.00 0.0600
-1.00 2.00 2.00 0.0200

loop_
_geom_angle_atom_site_label_1
_geom_angle_atom_site_label_2
_geom_angle_atom_site_label_3
_geom_angle
C2 Fe1 C1 89.91(16)
C2 Fe1 O4 94.16(14)
C1 Fe1 O4 175.77(14)
C2 Fe1 O3 174.73(14)
C1 Fe1 O3 94.89(13)
O4 Fe1 O3 81.08(10)
C2 Fe1 P1 90.47(12)
C1 Fe1 P1 94.89(12)
O4 Fe1 P1 86.24(8)
O3 Fe1 P1 86.97(8)
C2 Fe1 P2 95.23(12)
C1 Fe1 P2 91.70(12)
O4 Fe1 P2 86.79(8)
O3 Fe1 P2 86.81(8)
P1 Fe1 P2 171.29(4)
C28 P1 C29 107.08(17)
C28 P1 C35 103.16(18)
C29 P1 C35 108.25(17)
C28 P1 Fe1 109.75(13)
C29 P1 Fe1 114.59(12)
C35 P1 Fe1 113.24(12)
C11 P2 C10 107.12(16)
C11 P2 C17 104.17(16)
C10 P2 C17 103.47(16)
C11 P2 Fe1 115.29(12)
C10 P2 Fe1 109.39(12)
C17 P2 Fe1 116.41(12)
C3 O3 Fe1 111.9(2)
C3 O3 H3 111(3)
Fe1 O3 H3 120(3)
C4 O4 Fe1 112.6(2)
C4 O4 H4 109(3)
Fe1 O4 H4 121(3)
O1 C1 Fe1 178.8(3)
O2 C2 Fe1 178.1(4)
O3 C3 C23 113.1(3)
O3 C3 C4 105.2(3)
C23 C3 C4 113.0(3)
O3 C3 H3A 108.5
C23 C3 H3A 108.5
C4 C3 H3A 108.5
O4 C4 C5 113.5(3)
O4 C4 C3 104.2(3)
C5 C4 C3 112.4(3)
O4 C4 H4A 108.8
C5 C4 H4A 108.8
C3 C4 H4A 108.8
C6 C5 C10 119.0(3)
C6 C5 C4 115.8(3)
C10 C5 C4 125.2(3)
C7 C6 C5 121.0(3)
C7 C6 H6 119.5
C5 C6 H6 119.5
C6 C7 C8 120.3(3)
C6 C7 H7 119.9
C8 C7 H7 119.9
C9 C8 C7 119.4(4)
C9 C8 H8 120.3
C7 C8 H8 120.3
C8 C9 C10 121.2(3)
C8 C9 H9 119.4
C10 C9 H9 119.4
C9 C10 C5 119.1(3)
C9 C10 P2 117.2(3)
C5 C10 P2 123.7(3)
C12 C11 C16 119.3(3)
C12 C11 P2 123.2(3)
C16 C11 P2 117.5(3)
C13 C12 C11 119.8(3)
C13 C12 H12 120.1
C11 C12 H12 120.1
C12 C13 C14 120.6(4)
C12 C13 H13 119.7
C14 C13 H13 119.7
C15 C14 C13 119.9(4)
C15 C14 H14 120.0
C13 C14 H14 120.0
C16 C15 C14 119.9(4)
C16 C15 H15 120.1
C14 C15 H15 120.1
C15 C16 C11 120.5(4)
C15 C16 H16 119.8
C11 C16 H16 119.8
C22 C17 C18 119.5(3)
C22 C17 P2 122.2(3)
C18 C17 P2 118.3(3)
C19 C18 C17 120.1(4)
C19 C18 H18 120.0
C17 C18 H18 120.0
C20 C19 C18 120.4(4)
C20 C19 H19 119.8
C18 C19 H19 119.8
C19 C20 C21 120.0(4)
C19 C20 H20 120.0
C21 C20 H20 120.0
C20 C21 C22 120.2(4)
C20 C21 H21 119.9
C22 C21 H21 119.9
C21 C22 C17 119.9(4)
C21 C22 H22 120.1
C17 C22 H22 120.1
C28 C23 C24 119.1(4)
C28 C23 C3 125.1(3)
C24 C23 C3 115.8(3)
C25 C24 C23 121.1(4)
C25 C24 H24 119.5
C23 C24 H24 119.5
C24 C25 C26 120.7(4)
C24 C25 H25 119.6
C26 C25 H25 119.6
C25 C26 C27 119.5(4)
C25 C26 H26 120.3
C27 C26 H26 120.3
C26 C27 C28 120.1(4)
C26 C27 H27 120.0
C28 C27 H27 120.0
C23 C28 C27 119.5(3)
C23 C28 P1 124.0(3)
C27 C28 P1 116.5(3)
C30 C29 C34 119.4(3)
C30 C29 P1 121.9(3)
C34 C29 P1 118.6(3)
C31 C30 C29 120.1(4)
C31 C30 H30 120.0
C29 C30 H30 120.0
C32 C31 C30 120.4(4)
C32 C31 H31 119.8
C30 C31 H31 119.8
C31 C32 C33 120.1(4)
C31 C32 H32 120.0
C33 C32 H32 120.0
C32 C33 C34 120.4(4)
C32 C33 H33 119.8
C34 C33 H33 119.8
C33 C34 C29 119.6(4)
C33 C34 H34 120.2
C29 C34 H34 120.2
C40 C35 C36 119.7(4)
C40 C35 P1 122.8(3)
C36 C35 P1 117.3(3)
C37 C36 C35 119.6(4)
C37 C36 H36 120.2
C35 C36 H36 120.2
C38 C37 C36 120.0(4)
C38 C37 H37 120.0
C36 C37 H37 120.0
C39 C38 C37 120.7(4)
C39 C38 H38 119.6
C37 C38 H38 119.6
C38 C39 C40 119.8(5)
C38 C39 H39 120.1
C40 C39 H39 120.1
C35 C40 C39 120.1(4)
C35 C40 H40 119.9
C39 C40 H40 119.9
O7 S1 O6 117.01(19)
O7 S1 O5 114.03(17)
O6 S1 O5 113.72(17)
O7 S1 C41 104.37(19)
O6 S1 C41 103.59(19)
O5 S1 C41 101.67(17)
F1 C41 F2 108.4(3)
F1 C41 F3 107.9(3)
F2 C41 F3 107.1(3)
F1 C41 S1 112.1(3)
F2 C41 S1 110.9(3)
F3 C41 S1 110.2(3)
O8 S2 O9 117.1(5)
O8 S2 O10 114.3(5)
O9 S2 O10 113.8(5)
O8 S2 C42 103.9(4)
O9 S2 C42 103.1(4)
O10 S2 C42 101.9(4)
F6 C42 F4 108.3(7)
F6 C42 F5 107.4(6)
F4 C42 F5 107.5(6)
F6 C42 S2 111.1(5)
F4 C42 S2 111.9(5)
F5 C42 S2 110.5(6)
O8A S2A O9A 121.1(10)
O8A S2A O10A 113.0(10)
O9A S2A O10A 112.6(10)
O8A S2A C42A 103.8(8)
O9A S2A C42A 102.6(8)
O10A S2A C42A 100.5(8)
F6A C42A F4A 108.5(11)
F6A C42A F5A 107.9(11)
F4A C42A F5A 108.1(11)
F6A C42A S2A 110.7(9)
F4A C42A S2A 111.3(9)
F5A C42A S2A 110.2(9)
Cl1 C43 Cl2 111.5(3)
Cl1 C43 H43A 109.3
Cl2 C43 H43A 109.3
Cl1 C43 H43B 109.3
Cl2 C43 H43B 109.3
H43A C43 H43B 108.0

loop_
_geom_bond_atom_site_label_1
_geom_bond_atom_site_label_2
_geom_bond_distance
Fe1 C2 1.783(4)
Fe1 C1 1.785(4)
Fe1 O4 1.982(2)
Fe1 O3 1.992(2)
Fe1 P1 2.2928(10)
Fe1 P2 2.2948(10)
P1 C28 1.813(4)
P1 C29 1.814(4)
P1 C35 1.824(4)
P2 C11 1.817(4)
P2 C10 1.820(4)
P2 C17 1.826(4)
O1 C1 1.131(4)
O2 C2 1.140(5)
O3 C3 1.442(4)
O3 H3 0.806(19)
O4 C4 1.448(4)
O4 H4 0.812(19)
C3 C23 1.518(5)
C3 C4 1.530(5)
C3 H3A 1.0000
C4 C5 1.507(5)
C4 H4A 1.0000
C5 C6 1.397(5)
C5 C10 1.407(5)
C6 C7 1.382(6)
C6 H6 0.9500
C7 C8 1.385(5)
C7 H7 0.9500
C8 C9 1.387(5)
C8 H8 0.9500
C9 C10 1.395(5)
C9 H9 0.9500
C11 C12 1.387(5)
C11 C16 1.397(5)
C12 C13 1.382(5)
C12 H12 0.9500
C13 C14 1.384(6)
C13 H13 0.9500
C14 C15 1.382(6)
C14 H14 0.9500
C15 C16 1.380(5)
C15 H15 0.9500
C16 H16 0.9500
C17 C22 1.390(5)
C17 C18 1.392(5)
C18 C19 1.379(6)
C18 H18 0.9500
C19 C20 1.379(6)
C19 H19 0.9500
C20 C21 1.384(6)
C20 H20 0.9500
C21 C22 1.385(6)
C21 H21 0.9500
C22 H22 0.9500
C23 C28 1.393(6)
C23 C24 1.394(5)
C24 C25 1.371(6)
C24 H24 0.9500
C25 C26 1.376(7)
C25 H25 0.9500
C26 C27 1.396(6)
C26 H26 0.9500
C27 C28 1.408(5)
C27 H27 0.9500
C29 C30 1.389(5)
C29 C34 1.403(5)
C30 C31 1.387(6)
C30 H30 0.9500
C31 C32 1.375(6)
C31 H31 0.9500
C32 C33 1.381(6)
C32 H32 0.9500
C33 C34 1.387(6)
C33 H33 0.9500
C34 H34 0.9500
C35 C40 1.387(6)
C35 C36 1.395(6)
C36 C37 1.392(6)
C36 H36 0.9500
C37 C38 1.384(8)
C37 H37 0.9500
C38 C39 1.370(7)
C38 H38 0.9500
C39 C40 1.395(6)
C39 H39 0.9500
C40 H40 0.9500
S1 O7 1.423(3)
S1 O6 1.428(3)
S1 O5 1.467(3)
S1 C41 1.822(4)
F1 C41 1.319(5)
F2 C41 1.332(5)
F3 C41 1.339(5)
S2 O8 1.430(6)
S2 O9 1.436(5)
S2 O10 1.460(5)
S2 C42 1.823(6)
F4 C42 1.324(7)
F5 C42 1.339(6)
F6 C42 1.321(7)
S2A O8A 1.427(8)
S2A O9A 1.435(8)
S2A O10A 1.468(7)
S2A C42A 1.826(8)
F4A C42A 1.324(9)
F5A C42A 1.336(9)
F6A C42A 1.319(9)
C43 Cl1 1.720(6)
C43 Cl2 1.775(5)
C43 H43A 0.9900
C43 H43B 0.9900

loop_
_geom_hbond_atom_site_label_D
_geom_hbond_atom_site_label_H
_geom_hbond_atom_site_label_A
_geom_hbond_distance_DH
_geom_hbond_distance_HA
_geom_hbond_distance_DA
_geom_hbond_angle_DHA
O3 H3 S2 0.806(19) 2.88(2) 3.651(7) 161(4)
O3 H3 O10 0.806(19) 1.74(2) 2.546(11) 174(5)
O3 H3 O10A 0.806(19) 1.67(3) 2.48(2) 178(5)
O4 H4 S1 0.812(19) 2.79(3) 3.524(3) 151(4)
O4 H4 O5 0.812(19) 1.71(2) 2.519(3) 177(4)

loop_
_platon_squeeze_void_nr
_platon_squeeze_void_average_x
_platon_squeeze_void_average_y
_platon_squeeze_void_average_z
_platon_squeeze_void_volume
_platon_squeeze_void_count_electrons
_platon_squeeze_void_content
1 0.000 -0.128 0.250 100 39 ' '
2 0.000 0.128 0.750 101 39 ' '
3 0.500 0.372 0.250 100 39 ' '
4 0.500 0.628 0.750 101 39 ' '
